data_2204560
loop_
_publ_author_name
'Ameijde, Jeroen van'
'Cowley, Andrew R.'
'Fleet, George W. J.'
'Nash, Robert J.'
'Iezzi Simone, Michela'
'Soengas, Raquel'

_publ_section_title
5-Amino-5-deoxy-2-<i>C</i>-hydroxymethyl-2,3-<i>O</i>-isopropylidene-<small>D</small>-talono-1,5-lactam
_journal_issue 11
_journal_name_full 'Acta Crystallographica Section E'
_journal_page_first o2140
_journal_page_last o2141
_journal_paper_doi 10.1107/S1600536804025292
_journal_volume 60
_journal_year 2004
_chemical_formula_iupac 'C10 H17 N1 O6'
_chemical_formula_moiety 'C10 H17 N1 O6'
_chemical_formula_sum 'C10 H17 N O6'
_chemical_formula_weight 247.25
_chemical_name_systematic
;
5-Amino-5-deoxy-2-C-hydroxymethyl-2,3-O-isopropylidene-D-talono-1,5-lactam
;
_space_group_IT_number 4
_symmetry_cell_setting monoclinic
_symmetry_space_group_name_Hall 'P 2yb'
_symmetry_space_group_name_H-M 'P 1 21 1'
_atom_sites_solution_hydrogens geom
_atom_sites_solution_primary direct
_cell_angle_alpha 90
_cell_angle_beta 99.6456(14)
_cell_angle_gamma 90
_cell_formula_units_Z 2
_cell_length_a 6.1266(2)
_cell_length_b 6.7254(2)
_cell_length_c 13.8419(5)
_cell_measurement_reflns_used 5291
_cell_measurement_temperature 150
_cell_measurement_theta_max 28
_cell_measurement_theta_min 5
_cell_volume 562.28(3)
_computing_cell_refinement 'COLLECT and DENZO'
_computing_data_collection 'COLLECT  (Nonius, 2000)'
_computing_data_reduction 'COLLECT and DENZO (Otwinowski & Minor, 1996)'
_computing_molecular_graphics 'ATOMS (Shape Software, 2002)'
_computing_publication_material CRYSTALS
_computing_structure_refinement 'CRYSTALS (Betteridge et al., 2003)'
_computing_structure_solution 'SIR92 (Altomare et al., 1994)'
_diffrn_ambient_temperature 150
_diffrn_measured_fraction_theta_full 0.996
_diffrn_measured_fraction_theta_max 0.996
_diffrn_measurement_device_type 'Nonius KappaCCD'
_diffrn_measurement_method \w
_diffrn_radiation_monochromator graphite
_diffrn_radiation_type MoK\a
_diffrn_radiation_wavelength 0.71073
_diffrn_reflns_av_R_equivalents 0.030
_diffrn_reflns_limit_h_max 7
_diffrn_reflns_limit_h_min -7
_diffrn_reflns_limit_k_max 8
_diffrn_reflns_limit_k_min -8
_diffrn_reflns_limit_l_max 17
_diffrn_reflns_limit_l_min -17
_diffrn_reflns_number 5291
_diffrn_reflns_theta_full 27.425
_diffrn_reflns_theta_max 27.425
_diffrn_reflns_theta_min 5.112
_diffrn_standards_decay_% 0.00
_diffrn_standards_interval_count 0
_diffrn_standards_interval_time 0
_diffrn_standards_number 0
_exptl_absorpt_coefficient_mu 0.121
_exptl_absorpt_correction_T_max 0.98
_exptl_absorpt_correction_T_min 0.96
_exptl_absorpt_correction_type multi-scan
_exptl_absorpt_process_details '(DENZO/SCALEPACK; Otwinowski & Minor, 1996)'
_exptl_crystal_colour colourless
_exptl_crystal_density_diffrn 1.460
_exptl_crystal_density_meas ?
_exptl_crystal_description plate
_exptl_crystal_F_000 264
_exptl_crystal_size_max 0.38
_exptl_crystal_size_mid 0.38
_exptl_crystal_size_min 0.14
_refine_diff_density_max 0.20
_refine_diff_density_min -0.16
_refine_ls_extinction_method None
_refine_ls_goodness_of_fit_ref 1.0968
_refine_ls_hydrogen_treatment mixed
_refine_ls_matrix_type full
_refine_ls_number_parameters 170
_refine_ls_number_reflns 1211
_refine_ls_number_restraints 1
_refine_ls_R_factor_all 0.0334
_refine_ls_R_factor_gt 0.0276
_refine_ls_shift/su_max 0.003461
_refine_ls_structure_factor_coef F
_refine_ls_weighting_details
;
 Method, part 1, Chebychev polynomial, (Watkin, 1994, Prince, 1982)
 [weight] = 1.0/[A~0~*T~0~(x)+A~1~*T~1~(x) ... +A~n-1~]*T~n-1~(x)]
 where A~i~ are the Chebychev coefficients listed below and x= Fcalc/Fmax
 Method = Robust Weighting (Prince, 1982)
 W = [weight] * [1-(deltaF/6*sigmaF)^2^]^2^
 A~i~ are:
 1.14 0.561 0.916
;
_refine_ls_weighting_scheme calc
_refine_ls_wR_factor_all 0.0352
_refine_ls_wR_factor_gt 0.0343
_refine_ls_wR_factor_ref 0.0343
_reflns_number_gt 1211
_reflns_number_total 1372
_reflns_threshold_expression I>3.00u(I)
_cod_data_source_file rz6003.cif
_cod_data_source_block 4
_cod_depositor_comments
;
The following automatic conversions were performed:

'_exptl_crystal_density_meas' value 'none' was changed to '?' - the
value is perceived as not measured.

Automatic conversion script
Id: cif_fix_values 3008 2015-01-20 13:52:24Z robertas 
;
_cod_original_sg_symbol_H-M 'P 21'
_cod_original_formula_sum 'C10 H17 N1 O6'
_cod_database_code 2204560

loop_
_symmetry_equiv_pos_as_xyz
x,y,z
-x,y+1/2,-z

loop_
_atom_site_label
_atom_site_fract_x
_atom_site_fract_y
_atom_site_fract_z
_atom_site_U_iso_or_equiv
_atom_site_adp_type
_atom_site_occupancy
_atom_site_type_symbol
N1 0.1580(2) 0.3518(2) 0.37174(11) 0.0176 Uani 1.0000 N
C1 0.1315(2) 0.2536(3) 0.28694(12) 0.0160 Uani 1.0000 C
C2 0.3054(3) 0.2808(2) 0.21935(13) 0.0154 Uani 1.0000 C
C3 0.4612(2) 0.4553(3) 0.24723(10) 0.0153 Uani 1.0000 C
C4 0.5232(2) 0.4908(2) 0.35601(11) 0.0151 Uani 1.0000 C
C5 0.3214(2) 0.5061(3) 0.40842(11) 0.0161 Uani 1.0000 C
O1 -0.0245(2) 0.1385(2) 0.26071(10) 0.0239 Uani 1.0000 O
C6 0.4241(3) 0.0847(3) 0.20754(13) 0.0206 Uani 1.0000 C
O2 0.5652(2) 0.0291(2) 0.29613(10) 0.0215 Uani 1.0000 O
O3 0.1949(2) 0.3367(2) 0.12375(9) 0.0211 Uani 1.0000 O
O4 0.3350(2) 0.6200(2) 0.20346(9) 0.0182 Uani 1.0000 O
C7 0.1964(3) 0.5502(3) 0.11614(12) 0.0183 Uani 1.0000 C
C8 0.2954(3) 0.6069(3) 0.02649(14) 0.0292 Uani 1.0000 C
C9 -0.0325(3) 0.6348(3) 0.11512(15) 0.0303 Uani 1.0000 C
O5 0.66148(19) 0.66075(19) 0.37549(9) 0.0196 Uani 1.0000 O
C10 0.2106(3) 0.7109(3) 0.40523(12) 0.0203 Uani 1.0000 C
O6 0.0666(2) 0.7158(2) 0.47624(9) 0.0245 Uani 1.0000 O
H1 0.050(5) 0.324(5) 0.411(2) 0.042(8) Uiso 1.0000 H
H2 0.699(6) 0.064(6) 0.293(2) 0.054(9) Uiso 1.0000 H
H3 0.604(6) 0.768(6) 0.340(2) 0.052(9) Uiso 1.0000 H
H4 -0.075(5) 0.680(5) 0.4463(19) 0.038(7) Uiso 1.0000 H
H31 0.6060 0.4317 0.2249 0.0186 Uiso 1.0000 H
H41 0.6082 0.3709 0.3835 0.0179 Uiso 1.0000 H
H51 0.3818 0.4842 0.4793 0.0194 Uiso 1.0000 H
H61 0.5153 0.0999 0.1545 0.0252 Uiso 1.0000 H
H62 0.3111 -0.0220 0.1891 0.0252 Uiso 1.0000 H
H81 0.2976 0.7550 0.0203 0.0355 Uiso 1.0000 H
H82 0.4501 0.5545 0.0336 0.0355 Uiso 1.0000 H
H83 0.2039 0.5485 -0.0334 0.0355 Uiso 1.0000 H
H91 -0.0270 0.7829 0.1098 0.0358 Uiso 1.0000 H
H92 -0.0858 0.5974 0.1771 0.0358 Uiso 1.0000 H
H93 -0.1361 0.5800 0.0578 0.0358 Uiso 1.0000 H
H101 0.3263 0.8163 0.4205 0.0247 Uiso 1.0000 H
H102 0.1232 0.7347 0.3385 0.0247 Uiso 1.0000 H

loop_
_atom_site_aniso_label
_atom_site_aniso_U_11
_atom_site_aniso_U_22
_atom_site_aniso_U_33
_atom_site_aniso_U_12
_atom_site_aniso_U_13
_atom_site_aniso_U_23
N1 0.0164(7) 0.0179(7) 0.0198(6) -0.0030(5) 0.0066(5) 0.0004(6)
C1 0.0130(7) 0.0138(7) 0.0217(8) 0.0014(6) 0.0043(5) 0.0041(6)
C2 0.0166(7) 0.0140(7) 0.0159(8) -0.0015(6) 0.0038(6) 0.0003(6)
C3 0.0151(6) 0.0147(7) 0.0167(7) -0.0016(6) 0.0045(5) 0.0009(6)
C4 0.0140(7) 0.0152(8) 0.0155(7) -0.0008(5) 0.0011(5) -0.0004(6)
C5 0.0147(7) 0.0186(7) 0.0152(7) -0.0019(6) 0.0026(5) -0.0004(6)
O1 0.0182(6) 0.0233(6) 0.0307(6) -0.0075(5) 0.0056(4) -0.0016(6)
C6 0.0246(8) 0.0146(8) 0.0237(9) 0.0000(6) 0.0076(6) -0.0018(6)
O2 0.0155(6) 0.0166(6) 0.0326(7) -0.0008(5) 0.0047(5) 0.0034(5)
O3 0.0300(7) 0.0156(6) 0.0166(6) -0.0047(5) 0.0004(5) -0.0006(5)
O4 0.0234(6) 0.0134(5) 0.0162(6) -0.0013(4) -0.0010(4) 0.0009(4)
C7 0.0208(8) 0.0164(8) 0.0170(8) -0.0048(6) 0.0011(6) 0.0010(6)
C8 0.0362(10) 0.0332(11) 0.0192(8) -0.0112(9) 0.0076(7) 0.0018(7)
C9 0.0208(9) 0.0315(10) 0.0371(10) 0.0010(8) 0.0004(7) 0.0023(9)
O5 0.0141(5) 0.0185(6) 0.0248(6) -0.0042(5) -0.0007(4) -0.0012(5)
C10 0.0178(7) 0.0227(8) 0.0213(8) -0.0004(6) 0.0063(6) -0.0046(7)
O6 0.0161(5) 0.0370(7) 0.0215(6) -0.0008(5) 0.0060(4) -0.0103(6)

loop_
_atom_type_symbol
_atom_type_scat_dispersion_real
_atom_type_scat_dispersion_imag
_atom_type_scat_source
'C   ' 0.0033 0.0016 International_Tables_Vol_IV_Table_2.2B
'H   ' 0.0000 0.0000 International_Tables_Vol_IV_Table_2.2B
'N   ' 0.0061 0.0033 International_Tables_Vol_IV_Table_2.2B
'O   ' 0.0106 0.0060 International_Tables_Vol_IV_Table_2.2B

loop_
_geom_angle_atom_site_label_1
_geom_angle_atom_site_label_2
_geom_angle_atom_site_label_3
_geom_angle
_geom_angle_publ_flag
C1 N1 C5 128.95(13) no
C1 N1 H1 114.5(19) no
C5 N1 H1 116.(2) no
N1 C1 C2 118.74(14) no
N1 C1 O1 122.89(15) no
C2 C1 O1 118.36(15) no
C1 C2 C3 113.93(13) no
C1 C2 C6 110.60(13) no
C3 C2 C6 113.79(13) no
C1 C2 O3 108.93(13) no
C3 C2 O3 102.22(13) no
C6 C2 O3 106.70(13) no
C2 C3 C4 114.70(13) no
C2 C3 O4 102.65(12) no
C4 C3 O4 109.21(13) no
C2 C3 H31 110.567 no
C4 C3 H31 104.177 no
O4 C3 H31 115.933 no
C3 C4 C5 113.15(13) no
C3 C4 O5 111.05(13) no
C5 C4 O5 110.94(13) no
C3 C4 H41 106.285 no
C5 C4 H41 106.403 no
O5 C4 H41 108.711 no
N1 C5 C4 110.13(13) no
N1 C5 C10 110.58(13) no
C4 C5 C10 115.68(13) no
N1 C5 H51 110.696 no
C4 C5 H51 104.970 no
C10 C5 H51 104.465 no
C2 C6 O2 111.42(13) no
C2 C6 H61 108.982 no
O2 C6 H61 108.982 no
C2 C6 H62 108.982 no
O2 C6 H62 108.982 no
H61 C6 H62 109.467 no
C6 O2 H2 109(2) no
C2 O3 C7 108.74(13) no
C3 O4 C7 107.81(13) no
O3 C7 O4 105.95(14) no
O3 C7 C8 108.57(16) no
O4 C7 C8 110.19(14) no
O3 C7 C9 111.03(15) no
O4 C7 C9 107.58(15) no
C8 C7 C9 113.27(16) no
C7 C8 H81 109.467 no
C7 C8 H82 109.467 no
H81 C8 H82 109.476 no
C7 C8 H83 109.467 no
H81 C8 H83 109.476 no
H82 C8 H83 109.476 no
C7 C9 H91 109.467 no
C7 C9 H92 109.467 no
H91 C9 H92 109.476 no
C7 C9 H93 109.467 no
H91 C9 H93 109.476 no
H92 C9 H93 109.476 no
C4 O5 H3 112(2) no
C5 C10 O6 108.81(14) no
C5 C10 H101 109.637 no
O6 C10 H101 109.637 no
C5 C10 H102 109.637 no
O6 C10 H102 109.637 no
H101 C10 H102 109.467 no
C10 O6 H4 109.0(16) no

loop_
_geom_bond_atom_site_label_1
_geom_bond_atom_site_label_2
_geom_bond_distance
_geom_bond_publ_flag
N1 C1 1.333(2) no
N1 C5 1.471(2) no
N1 H1 0.94(3) no
C1 C2 1.542(2) no
C1 O1 1.236(2) no
C2 C3 1.521(2) no
C2 C6 1.528(2) no
C2 O3 1.432(2) no
C3 C4 1.509(2) no
C3 O4 1.426(2) no
C3 H31 1.000 no
C4 C5 1.538(2) no
C4 O5 1.4215(19) no
C4 H41 1.000 no
C5 C10 1.533(2) no
C5 H51 1.000 no
C6 O2 1.427(2) no
C6 H61 1.000 no
C6 H62 1.000 no
O2 H2 0.86(3) no
O3 C7 1.440(2) no
O4 C7 1.435(2) no
C7 C8 1.518(2) no
C7 C9 1.511(2) no
C8 H81 1.000 no
C8 H82 1.000 no
C8 H83 1.000 no
C9 H91 1.000 no
C9 H92 1.000 no
C9 H93 1.000 no
O5 H3 0.91(4) no
C10 O6 1.427(2) no
C10 H101 1.000 no
C10 H102 1.000 no
O6 H4 0.93(3) no

loop_
_geom_hbond_atom_site_label_D
_geom_hbond_atom_site_label_H
_geom_hbond_atom_site_label_A
_geom_hbond_site_symmetry_A
_geom_hbond_distance_DH
_geom_hbond_distance_HA
_geom_hbond_distance_DA
_geom_hbond_angle_DHA
_geom_hbond_publ_flag
N1 H1 O6 2_546 0.94(3) 1.96(3) 2.8510(19) 156(3) yes
O2 H2 O1 1_655 0.86(3) 1.89(3) 2.7408(17) 169(3) yes
O5 H3 O2 1_565 0.91(4) 1.86(4) 2.7338(18) 161(3) yes
O6 H4 O5 1_455 0.93(3) 1.75(3) 2.6610(18) 167(3) yes

loop_
_cod_related_entry_id
_cod_related_entry_database
_cod_related_entry_code
1 ChemSpider 21173882
